data_1504833
loop_
_publ_author_name
'Imai, Yoshitane'
'Murata, Katuzo'
'Sato, Tomohiro'
'Kuroda, Reiko'
'Matsubara, Yoshio'

_publ_section_title
;
 2D layered supramolecular host system derived from a 21-helical column,
 composed of 1,2-diphenylethylenediamine and N-phenyliminodiacetic acid.
;
_journal_issue 17
_journal_name_full 'Organic letters'
_journal_page_first 3821
_journal_page_last 3824
_journal_paper_doi 10.1021/ol801374g
_journal_volume 10
_journal_year 2008
_chemical_absolute_configuration rm
_chemical_formula_sum 'C26 H33 N3 O5'
_chemical_formula_weight 467.55
_chemical_name_systematic
; 
 ? 
;
_space_group_IT_number 18
_symmetry_cell_setting orthorhombic
_symmetry_space_group_name_Hall 'P 2 2ab'
_symmetry_space_group_name_H-M 'P 21 21 2'
_atom_sites_solution_hydrogens geom
_atom_sites_solution_primary direct
_atom_sites_solution_secondary difmap
_audit_creation_method SHELXL-97
_cell_angle_alpha 90.00
_cell_angle_beta 90.00
_cell_angle_gamma 90.00
_cell_formula_units_Z 4
_cell_length_a 23.871(2)
_cell_length_b 10.0306(9)
_cell_length_c 10.6407(9)
_cell_measurement_reflns_used 24.70
_cell_measurement_temperature 120(2)
_cell_measurement_theta_max 24.70
_cell_measurement_theta_min 2.10
_cell_volume 2547.8(4)
_computing_cell_refinement 'Bruker SAINT'
_computing_data_collection 'Bruker SMART'
_computing_data_reduction 'Bruker SAINT'
_computing_structure_refinement 'SHELXL-97 (Sheldrick, 1997)'
_computing_structure_solution 'SHELXS-97 (Sheldrick, 1997)'
_diffrn_ambient_temperature 120(2)
_diffrn_measured_fraction_theta_full 0.998
_diffrn_measured_fraction_theta_max 0.998
_diffrn_measurement_device_type 'CCD area detector'
_diffrn_measurement_method '\w scans'
_diffrn_radiation_monochromator graphite
_diffrn_radiation_source 'fine-focus sealed tube'
_diffrn_radiation_type MoK\a
_diffrn_radiation_wavelength 0.71073
_diffrn_reflns_av_R_equivalents 0.0607
_diffrn_reflns_av_sigmaI/netI 0.0773
_diffrn_reflns_limit_h_max 28
_diffrn_reflns_limit_h_min -27
_diffrn_reflns_limit_k_max 11
_diffrn_reflns_limit_k_min -11
_diffrn_reflns_limit_l_max 12
_diffrn_reflns_limit_l_min -11
_diffrn_reflns_number 13037
_diffrn_reflns_theta_full 24.70
_diffrn_reflns_theta_max 24.70
_diffrn_reflns_theta_min 2.10
_exptl_absorpt_coefficient_mu 0.085
_exptl_absorpt_correction_T_max 0.9916
_exptl_absorpt_correction_T_min 0.9668
_exptl_absorpt_correction_type empirical
_exptl_absorpt_process_details 'Bruker SADABS'
_exptl_crystal_colour colorless
_exptl_crystal_density_diffrn 1.219
_exptl_crystal_density_method 'not measured'
_exptl_crystal_description plate
_exptl_crystal_F_000 1000
_exptl_crystal_size_max 0.40
_exptl_crystal_size_mid 0.40
_exptl_crystal_size_min 0.10
_refine_diff_density_max 0.354
_refine_diff_density_min -0.243
_refine_diff_density_rms 0.058
_refine_ls_abs_structure_details 'Flack H D (1983), Acta Cryst. A39, 876-881'
_refine_ls_abs_structure_Flack -3(2)
_refine_ls_extinction_method none
_refine_ls_goodness_of_fit_ref 1.157
_refine_ls_hydrogen_treatment constr
_refine_ls_matrix_type full
_refine_ls_number_parameters 310
_refine_ls_number_reflns 4348
_refine_ls_number_restraints 0
_refine_ls_restrained_S_all 1.157
_refine_ls_R_factor_all 0.0869
_refine_ls_R_factor_gt 0.0749
_refine_ls_shift/su_max 0.034
_refine_ls_shift/su_mean 0.002
_refine_ls_structure_factor_coef Fsqd
_refine_ls_weighting_details 'calc w=1/[\s^2^(Fo^2^)+(0.0112P)^2^+4.0198P] where P=(Fo^2^+2Fc^2^)/3'
_refine_ls_weighting_scheme calc
_refine_ls_wR_factor_gt 0.1533
_refine_ls_wR_factor_ref 0.1584
_reflns_number_gt 3749
_reflns_number_total 4348
_reflns_threshold_expression >2sigma(I)
_cod_data_source_file ol801374g_si_002.cif
_cod_data_source_block imai86_3
_cod_depositor_comments
;
The following automatic conversions were performed:

'_symmetry_cell_setting' value 'Orthorhombic' changed to
'orthorhombic' according to
/home/saulius/struct/CIF-dictionaries/cif_core.dic dictionary named
'cif_core.dic' version 2.4.1 from 2010-06-29.

Automatic conversion script
Id: cif_fix_values 1715 2011-07-08 13:25:40Z adriana 
;
_cod_original_sg_symbol_H-M P2(1)2(1)2
_cod_database_code 1504833

loop_
_symmetry_equiv_pos_as_xyz
'x, y, z'
'-x, -y, z'
'-x+1/2, y+1/2, -z'
'x+1/2, -y+1/2, -z'

loop_
_atom_site_label
_atom_site_type_symbol
_atom_site_fract_x
_atom_site_fract_y
_atom_site_fract_z
_atom_site_U_iso_or_equiv
_atom_site_adp_type
_atom_site_occupancy
_atom_site_symmetry_multiplicity
_atom_site_calc_flag
_atom_site_refinement_flags
C1 C 0.81094(18) 0.5601(4) 0.6182(4) 0.0236(10) Uani 1 1 d .
C2 C 0.83426(19) 0.6626(5) 0.5452(4) 0.0302(11) Uani 1 1 d .
H2 H 0.8100 0.7253 0.5061 0.036 Uiso 1 1 calc R
C3 C 0.8911(2) 0.6747(5) 0.5285(5) 0.0360(12) Uani 1 1 d .
H3 H 0.9055 0.7453 0.4786 0.043 Uiso 1 1 calc R
C4 C 0.9275(2) 0.5848(5) 0.5839(5) 0.0398(13) Uani 1 1 d .
H4 H 0.9668 0.5922 0.5716 0.048 Uiso 1 1 calc R
C5 C 0.9053(2) 0.4838(6) 0.6578(5) 0.0398(13) Uani 1 1 d .
H5 H 0.9298 0.4220 0.6975 0.048 Uiso 1 1 calc R
C6 C 0.8482(2) 0.4720(5) 0.6743(4) 0.0328(12) Uani 1 1 d .
H6 H 0.8341 0.4020 0.7253 0.039 Uiso 1 1 calc R
N7 N 0.75314(15) 0.5512(3) 0.6340(3) 0.0229(8) Uani 1 1 d .
C8 C 0.71743(18) 0.6083(4) 0.5387(4) 0.0235(10) Uani 1 1 d .
H8A H 0.7249 0.7053 0.5340 0.028 Uiso 1 1 calc R
H8B H 0.6779 0.5967 0.5647 0.028 Uiso 1 1 calc R
C9 C 0.72485(17) 0.5482(4) 0.4071(4) 0.0219(9) Uani 1 1 d .
O10 O 0.74595(13) 0.4337(3) 0.4007(3) 0.0268(7) Uani 1 1 d .
O11 O 0.70867(13) 0.6174(3) 0.3152(3) 0.0289(7) Uani 1 1 d .
C11 C 0.73029(19) 0.4430(4) 0.7081(4) 0.0241(10) Uani 1 1 d .
H11A H 0.7500 0.3596 0.6854 0.029 Uiso 1 1 calc R
H11B H 0.6903 0.4316 0.6861 0.029 Uiso 1 1 calc R
C12 C 0.73504(18) 0.4638(4) 0.8499(4) 0.0217(10) Uani 1 1 d .
O13 O 0.75262(13) 0.5749(3) 0.8890(3) 0.0258(7) Uani 1 1 d .
O14 O 0.72126(13) 0.3693(3) 0.9207(3) 0.0293(7) Uani 1 1 d .
C21 C 0.61197(19) 0.0790(4) 0.8810(4) 0.0258(10) Uani 1 1 d .
C22 C 0.56861(19) 0.1158(5) 0.8036(4) 0.0308(11) Uani 1 1 d .
H22 H 0.5724 0.1065 0.7152 0.037 Uiso 1 1 calc R
C23 C 0.5193(2) 0.1665(6) 0.8533(5) 0.0420(13) Uani 1 1 d .
H23 H 0.4898 0.1922 0.7984 0.050 Uiso 1 1 calc R
C24 C 0.5126(2) 0.1797(6) 0.9805(5) 0.0438(14) Uani 1 1 d .
H24 H 0.4785 0.2136 1.0139 0.053 Uiso 1 1 calc R
C25 C 0.5561(2) 0.1432(6) 1.0600(5) 0.0480(15) Uani 1 1 d .
H25 H 0.5519 0.1525 1.1483 0.058 Uiso 1 1 calc R
C26 C 0.6061(2) 0.0927(5) 1.0105(4) 0.0371(13) Uani 1 1 d .
H26 H 0.6359 0.0680 1.0650 0.044 Uiso 1 1 calc R
C27 C 0.66581(18) 0.0268(4) 0.8252(4) 0.0214(10) Uani 1 1 d .
H27 H 0.6637 0.0374 0.7319 0.026 Uiso 1 1 calc R
N28 N 0.71514(16) 0.1036(3) 0.8710(3) 0.0244(8) Uani 1 1 d .
H28A H 0.7239 0.0768 0.9504 0.037 Uiso 1 1 calc R
H28B H 0.7068 0.1921 0.8715 0.037 Uiso 1 1 calc R
H28C H 0.7448 0.0887 0.8193 0.037 Uiso 1 1 calc R
C29 C 0.63492(17) -0.2132(4) 0.7801(4) 0.0221(10) Uani 1 1 d .
C30 C 0.61771(18) -0.1868(5) 0.6575(4) 0.0270(10) Uani 1 1 d .
H30 H 0.6298 -0.1075 0.6171 0.032 Uiso 1 1 calc R
C31 C 0.58350(18) -0.2739(5) 0.5944(5) 0.0336(12) Uani 1 1 d .
H31 H 0.5712 -0.2535 0.5117 0.040 Uiso 1 1 calc R
C32 C 0.5670(2) -0.3914(5) 0.6515(5) 0.0428(14) Uani 1 1 d .
H32 H 0.5439 -0.4523 0.6068 0.051 Uiso 1 1 calc R
C33 C 0.5835(2) -0.4212(5) 0.7724(6) 0.0414(14) Uani 1 1 d .
H33 H 0.5721 -0.5023 0.8109 0.050 Uiso 1 1 calc R
C34 C 0.61701(18) -0.3318(4) 0.8372(5) 0.0307(11) Uani 1 1 d .
H34 H 0.6279 -0.3509 0.9211 0.037 Uiso 1 1 calc R
C35 C 0.67465(17) -0.1237(4) 0.8545(4) 0.0202(9) Uani 1 1 d .
H35 H 0.6673 -0.1380 0.9461 0.024 Uiso 1 1 calc R
N36 N 0.73390(13) -0.1645(3) 0.8278(3) 0.0211(8) Uani 1 1 d .
H36A H 0.7455 -0.1259 0.7549 0.032 Uiso 1 1 calc R
H36B H 0.7357 -0.2547 0.8202 0.032 Uiso 1 1 calc R
H36C H 0.7564 -0.1376 0.8919 0.032 Uiso 1 1 calc R
O41 O 0.6157(2) 0.6662(4) 1.1661(4) 0.0717(14) Uani 1 1 d .
H41 H 0.6437 0.6632 1.2139 0.108 Uiso 1 1 calc R
C42 C 0.5882(3) 0.5359(10) 1.1642(8) 0.115(4) Uani 1 1 d .
H42A H 0.5531 0.5453 1.1154 0.138 Uiso 1 1 calc R
H42B H 0.6127 0.4740 1.1168 0.138 Uiso 1 1 calc R
C43 C 0.5748(5) 0.4753(12) 1.2770(11) 0.171(6) Uani 1 1 d .
H43A H 0.5561 0.3902 1.2606 0.257 Uiso 1 1 calc R
H43B H 0.5498 0.5335 1.3252 0.257 Uiso 1 1 calc R
H43C H 0.6092 0.4593 1.3252 0.257 Uiso 1 1 calc R

loop_
_atom_site_aniso_label
_atom_site_aniso_U_11
_atom_site_aniso_U_22
_atom_site_aniso_U_33
_atom_site_aniso_U_23
_atom_site_aniso_U_13
_atom_site_aniso_U_12
C1 0.034(3) 0.020(2) 0.017(2) -0.0107(19) 0.0015(19) -0.002(2)
C2 0.036(3) 0.023(2) 0.032(3) -0.008(2) 0.000(2) -0.003(2)
C3 0.039(3) 0.032(3) 0.037(3) -0.011(2) 0.007(2) -0.009(2)
C4 0.033(3) 0.044(3) 0.043(3) -0.013(3) -0.002(2) -0.001(2)
C5 0.034(3) 0.051(3) 0.034(3) -0.004(3) -0.003(2) 0.012(2)
C6 0.044(3) 0.027(3) 0.027(3) -0.001(2) -0.002(2) 0.008(2)
N7 0.030(2) 0.0205(18) 0.0180(18) 0.0029(15) 0.0015(16) -0.0028(17)
C8 0.027(2) 0.016(2) 0.027(2) 0.0017(18) 0.005(2) 0.0016(19)
C9 0.023(2) 0.016(2) 0.026(2) 0.0014(19) 0.0082(19) -0.0020(19)
O10 0.0400(18) 0.0122(14) 0.0282(16) -0.0016(13) -0.0017(15) 0.0030(14)
O11 0.0357(18) 0.0214(17) 0.0297(18) 0.0106(14) -0.0024(14) 0.0056(14)
C11 0.034(3) 0.013(2) 0.025(2) -0.0036(19) 0.0053(19) -0.0025(19)
C12 0.029(2) 0.011(2) 0.026(2) -0.0009(18) -0.0027(19) 0.0003(18)
O13 0.0399(18) 0.0099(14) 0.0276(16) -0.0002(13) -0.0095(15) -0.0006(13)
O14 0.0471(19) 0.0115(15) 0.0293(17) 0.0009(13) 0.0042(16) -0.0017(14)
C21 0.039(3) 0.017(2) 0.021(2) -0.0034(18) -0.006(2) 0.003(2)
C22 0.040(3) 0.028(3) 0.024(3) -0.003(2) -0.011(2) 0.012(2)
C23 0.046(3) 0.044(3) 0.036(3) 0.000(3) -0.006(2) 0.020(3)
C24 0.045(3) 0.040(3) 0.046(3) -0.006(3) -0.001(3) 0.020(3)
C25 0.058(3) 0.061(4) 0.025(3) -0.006(3) 0.005(3) 0.030(3)
C26 0.045(3) 0.043(3) 0.023(2) -0.007(2) -0.008(2) 0.015(3)
C27 0.029(2) 0.015(2) 0.021(2) 0.0002(17) -0.011(2) -0.0020(18)
N28 0.045(2) 0.0079(17) 0.0208(18) -0.0026(14) -0.0084(17) 0.0050(16)
C29 0.019(2) 0.016(2) 0.031(3) -0.010(2) -0.0003(19) 0.0016(18)
C30 0.025(2) 0.026(3) 0.030(3) -0.008(2) 0.003(2) 0.000(2)
C31 0.024(2) 0.041(3) 0.036(3) -0.017(2) -0.011(2) -0.001(2)
C32 0.030(3) 0.041(3) 0.057(4) -0.027(3) 0.001(3) -0.007(2)
C33 0.031(3) 0.023(3) 0.070(4) -0.005(3) 0.011(3) -0.008(2)
C34 0.028(2) 0.017(2) 0.047(3) 0.000(2) 0.003(2) 0.003(2)
C35 0.025(2) 0.014(2) 0.022(2) 0.0004(18) -0.0029(18) 0.0002(17)
N36 0.029(2) 0.0103(16) 0.0240(19) 0.0017(14) -0.0038(16) -0.0014(14)
O41 0.088(3) 0.052(3) 0.075(3) 0.013(2) -0.043(3) 0.001(3)
C42 0.085(6) 0.175(10) 0.086(6) 0.071(6) -0.040(5) -0.083(6)
C43 0.202(12) 0.159(11) 0.153(11) 0.078(9) -0.089(10) -0.105(10)

loop_
_atom_type_symbol
_atom_type_description
_atom_type_scat_dispersion_real
_atom_type_scat_dispersion_imag
_atom_type_scat_source
C C 0.0033 0.0016 'International Tables Vol C Tables 4.2.6.8 and 6.1.1.4'
H H 0.0000 0.0000 'International Tables Vol C Tables 4.2.6.8 and 6.1.1.4'
N N 0.0061 0.0033 'International Tables Vol C Tables 4.2.6.8 and 6.1.1.4'
O O 0.0106 0.0060 'International Tables Vol C Tables 4.2.6.8 and 6.1.1.4'

loop_
_geom_angle_atom_site_label_1
_geom_angle_atom_site_label_2
_geom_angle_atom_site_label_3
_geom_angle
C6 C1 N7 122.8(4)
C6 C1 C2 116.7(4)
N7 C1 C2 120.4(4)
C3 C2 C1 121.8(5)
C2 C3 C4 120.5(5)
C3 C4 C5 118.5(5)
C6 C5 C4 120.8(5)
C5 C6 C1 121.6(5)
C1 N7 C8 118.4(3)
C1 N7 C11 119.1(4)
C8 N7 C11 117.2(4)
N7 C8 C9 114.6(3)
O10 C9 O11 125.8(4)
O10 C9 C8 117.1(4)
O11 C9 C8 117.1(3)
N7 C11 C12 114.1(3)
O14 C12 O13 123.8(4)
O14 C12 C11 118.1(4)
O13 C12 C11 118.1(4)
C22 C21 C26 119.4(4)
C22 C21 C27 120.0(4)
C26 C21 C27 120.6(4)
C21 C22 C23 120.6(5)
C24 C23 C22 120.8(5)
C23 C24 C25 119.2(5)
C24 C25 C26 120.3(5)
C21 C26 C25 119.6(5)
N28 C27 C21 111.4(3)
N28 C27 C35 109.2(3)
C21 C27 C35 111.9(4)
C30 C29 C34 118.5(4)
C30 C29 C35 123.9(4)
C34 C29 C35 117.6(4)
C31 C30 C29 120.9(5)
C30 C31 C32 119.8(5)
C33 C32 C31 120.9(5)
C32 C33 C34 119.3(5)
C33 C34 C29 120.7(5)
N36 C35 C29 109.1(3)
N36 C35 C27 110.8(3)
C29 C35 C27 112.5(3)
C43 C42 O41 119.0(8)

loop_
_geom_bond_atom_site_label_1
_geom_bond_atom_site_label_2
_geom_bond_distance
C1 C6 1.389(6)
C1 N7 1.393(5)
C1 C2 1.404(6)
C2 C3 1.374(6)
C3 C4 1.383(7)
C4 C5 1.388(7)
C5 C6 1.380(7)
N7 C8 1.443(5)
N7 C11 1.448(5)
C8 C9 1.535(6)
C9 O10 1.255(5)
C9 O11 1.260(5)
C11 C12 1.527(6)
C12 O14 1.255(5)
C12 O13 1.262(5)
C21 C22 1.373(6)
C21 C26 1.392(6)
C21 C27 1.510(6)
C22 C23 1.387(7)
C23 C24 1.369(7)
C24 C25 1.390(7)
C25 C26 1.399(7)
C27 N28 1.489(5)
C27 C35 1.555(6)
C29 C30 1.393(6)
C29 C34 1.402(6)
C29 C35 1.528(6)
C30 C31 1.371(6)
C31 C32 1.384(7)
C32 C33 1.379(8)
C33 C34 1.385(7)
C35 N36 1.500(5)
O41 C42 1.463(9)
C42 C43 1.383(11)
